data_4037156
loop_
_publ_author_name
'Pu\<savec Kirar, Eva'
'Drev, Miha'
'Mirnik, Jona'
'Gro\<selj, Uro\<s'
'Golobi\<c, Amalija'
'Dahmann, Georg'
'Po\<zgan, Franc'
'\<Stefane, Bogdan'
'Svete, Jurij'

_publ_section_title
;
 Synthesis of 3D-Rich Heterocycles:
 Hexahydropyrazolo[1,5-a]pyridin-2(1H)-ones and
 Octahydro-2H-2a,2a<sup>1</sup>-diazacyclopenta[cd]inden-2-ones.
;
_journal_issue 19
_journal_name_full 'The Journal of organic chemistry'
_journal_page_first 8920
_journal_page_last 8933
_journal_paper_doi 10.1021/acs.joc.6b01608
_journal_volume 81
_journal_year 2016
_chemical_formula_sum 'C23 H21 N3 O3'
_chemical_formula_weight 387.43
_space_group_IT_number 14
_space_group_name_Hall '-P 2ybc'
_space_group_name_H-M_alt 'P 1 21/c 1'
_symmetry_cell_setting monoclinic
_symmetry_space_group_name_H-M 'P 1 21/c 1'
_atom_sites_solution_hydrogens geom
_atom_sites_solution_primary direct
_atom_sites_solution_secondary difmap
_audit_creation_method SHELXL-97
_cell_angle_alpha 90.00
_cell_angle_beta 104.309(2)
_cell_angle_gamma 90.00
_cell_formula_units_Z 4
_cell_length_a 13.1645(3)
_cell_length_b 18.2430(3)
_cell_length_c 8.30560(10)
_cell_measurement_reflns_used 5615
_cell_measurement_temperature 293(2)
_cell_measurement_theta_max 74.2290
_cell_measurement_theta_min 4.2090
_cell_volume 1932.79(6)
_computing_cell_refinement
;
CrysAlisPro, Agilent Technologies,
Version 1.171.35.11 (release 16-05-2011 CrysAlis171 .NET)
(compiled May 16 2011,17:55:39)
;
_computing_data_collection
;
CrysAlisPro, Agilent Technologies,
Version 1.171.35.11 (release 16-05-2011 CrysAlis171 .NET)
(compiled May 16 2011,17:55:39)
;
_computing_data_reduction
;
CrysAlisPro, Agilent Technologies,
Version 1.171.35.11 (release 16-05-2011 CrysAlis171 .NET)
(compiled May 16 2011,17:55:39)
;
_computing_molecular_graphics 'ORTEPIII (Farrugia, 1997)'
_computing_publication_material 'SHELXL-97 (Sheldrick, 2008)'
_computing_structure_refinement 'SHELXL-97 (Sheldrick, 2008)'
_computing_structure_solution 'SIR97 (Altomare et al., 1999)'
_diffrn_ambient_temperature 293(2)
_diffrn_measured_fraction_theta_full 0.987
_diffrn_measured_fraction_theta_max 0.987
_diffrn_measurement_device_type 'SuperNova, Dual, Cu at zero, Atlas'
_diffrn_radiation_monochromator mirror
_diffrn_radiation_source 'SuperNova (Cu) X-ray Source'
_diffrn_radiation_wavelength 1.54184
_diffrn_reflns_av_R_equivalents 0.0290
_diffrn_reflns_av_sigmaI/netI 0.0205
_diffrn_reflns_limit_h_max 16
_diffrn_reflns_limit_h_min -15
_diffrn_reflns_limit_k_max 22
_diffrn_reflns_limit_k_min -22
_diffrn_reflns_limit_l_max 7
_diffrn_reflns_limit_l_min -10
_diffrn_reflns_number 14794
_diffrn_reflns_theta_full 74.67
_diffrn_reflns_theta_max 74.67
_diffrn_reflns_theta_min 3.46
_exptl_absorpt_coefficient_mu 0.727
_exptl_absorpt_correction_T_max 0.90
_exptl_absorpt_correction_T_min 0.84
_exptl_absorpt_correction_type multi-scan
_exptl_absorpt_process_details
;
CrysAlisPro, Agilent Technologies,
Version 1.171.36.28 (release 01-02-2013 CrysAlis171 .NET)
(compiled Feb  1 2013,16:14:44)
Empirical absorption correction using spherical harmonics,
 implemented in SCALE3 ABSPACK scaling algorithm.
;
_exptl_crystal_colour colourless
_exptl_crystal_density_diffrn 1.331
_exptl_crystal_density_method 'not measured'
_exptl_crystal_description prism
_exptl_crystal_F_000 816
_exptl_crystal_size_max 0.35
_exptl_crystal_size_mid 0.2
_exptl_crystal_size_min 0.15
_refine_diff_density_max 0.488
_refine_diff_density_min -0.286
_refine_diff_density_rms 0.042
_refine_ls_extinction_coef 0.0100(7)
_refine_ls_extinction_expression Fc^*^=kFc[1+0.001xFc^2^\l^3^/sin(2\q)]^-1/4^
_refine_ls_extinction_method SHELXL
_refine_ls_goodness_of_fit_ref 1.042
_refine_ls_hydrogen_treatment mixed
_refine_ls_matrix_type full
_refine_ls_number_parameters 263
_refine_ls_number_reflns 3924
_refine_ls_number_restraints 0
_refine_ls_restrained_S_all 1.042
_refine_ls_R_factor_all 0.0584
_refine_ls_R_factor_gt 0.0487
_refine_ls_shift/su_max 0.006
_refine_ls_shift/su_mean 0.001
_refine_ls_structure_factor_coef Fsqd
_refine_ls_weighting_details 'calc w=1/[\s^2^(Fo^2^)+(0.0726P)^2^+0.6792P] where P=(Fo^2^+2Fc^2^)/3'
_refine_ls_weighting_scheme calc
_refine_ls_wR_factor_gt 0.1311
_refine_ls_wR_factor_ref 0.1421
_reflns_number_gt 3281
_reflns_number_total 3924
_reflns_threshold_expression >2\s(I)
_cod_data_source_file 26b.cif
_cod_data_source_block 26b
_cod_original_sg_symbol_H-M P21/c
_cod_database_code 4037156

loop_
_symmetry_equiv_pos_as_xyz
'x, y, z'
'-x, y+1/2, -z+1/2'
'-x, -y, -z'
'x, -y-1/2, z-1/2'

loop_
_atom_site_label
_atom_site_type_symbol
_atom_site_fract_x
_atom_site_fract_y
_atom_site_fract_z
_atom_site_U_iso_or_equiv
_atom_site_adp_type
_atom_site_occupancy
_atom_site_symmetry_multiplicity
_atom_site_calc_flag
_atom_site_refinement_flags
C1 C 0.03958(15) 0.25215(10) 0.1878(3) 0.0528(5) Uani 1 1 d .
C2 C -0.05973(14) 0.29833(11) 0.1552(3) 0.0563(5) Uani 1 1 d .
H8A H -0.0887 0.3063 0.0373 0.068 Uiso 1 1 calc R
H8B H -0.1126 0.2762 0.2029 0.068 Uiso 1 1 calc R
C3 C -0.01707(13) 0.36883(10) 0.2442(2) 0.0430(4) Uani 1 1 d .
H7 H -0.0011 0.3610 0.3646 0.052 Uiso 1 1 calc R
C4 C -0.07572(14) 0.44066(11) 0.2011(3) 0.0506(4) Uani 1 1 d .
H6A H -0.1270 0.4459 0.2665 0.061 Uiso 1 1 calc R
H6B H -0.1127 0.4407 0.0845 0.061 Uiso 1 1 calc R
C5 C 0.00162(14) 0.50497(10) 0.2368(2) 0.0461(4) Uani 1 1 d .
H5A H 0.0174 0.5206 0.1340 0.055 Uiso 1 1 calc R
H5B H -0.0305 0.5459 0.2801 0.055 Uiso 1 1 calc R
C6 C 0.10360(14) 0.48391(9) 0.3622(2) 0.0419(4) Uani 1 1 d .
H4A H 0.0878 0.4675 0.4645 0.050 Uiso 1 1 calc R
H4B H 0.1485 0.5267 0.3876 0.050 Uiso 1 1 calc R
C7 C 0.16194(11) 0.42250(8) 0.29413(17) 0.0318(3) Uani 1 1 d .
C8 C 0.22471(12) 0.36948(8) 0.43426(18) 0.0333(3) Uani 1 1 d .
H14 H 0.1941 0.3691 0.5305 0.040 Uiso 1 1 calc R
C9 C 0.34178(12) 0.38176(8) 0.48709(18) 0.0347(3) Uani 1 1 d .
C10 C 0.31783(13) 0.28301(9) 0.3060(2) 0.0404(4) Uani 1 1 d .
C11 C 0.21368(12) 0.29489(8) 0.34936(19) 0.0367(4) Uani 1 1 d .
H10 H 0.2022 0.2567 0.4261 0.044 Uiso 1 1 calc R
C12 C 0.23125(12) 0.45148(9) 0.18438(19) 0.0361(3) Uani 1 1 d .
C13 C 0.23036(14) 0.41818(10) 0.0338(2) 0.0452(4) Uani 1 1 d .
H22 H 0.1849 0.3794 -0.0038 0.054 Uiso 1 1 calc R
C14 C 0.29680(17) 0.44241(15) -0.0610(3) 0.0644(6) Uani 1 1 d .
H23 H 0.2960 0.4192 -0.1609 0.077 Uiso 1 1 calc R
C15 C 0.36336(17) 0.49985(16) -0.0097(3) 0.0744(8) Uani 1 1 d .
H24 H 0.4074 0.5158 -0.0745 0.089 Uiso 1 1 calc R
C16 C 0.36483(17) 0.53367(14) 0.1375(3) 0.0706(7) Uani 1 1 d .
H25 H 0.4097 0.5731 0.1724 0.085 Uiso 1 1 calc R
C17 C 0.29959(15) 0.50963(11) 0.2361(2) 0.0515(5) Uani 1 1 d .
H26 H 0.3019 0.5326 0.3368 0.062 Uiso 1 1 calc R
C18 C 0.49952(13) 0.32774(10) 0.4141(2) 0.0419(4) Uani 1 1 d .
C19 C 0.54997(15) 0.38488(12) 0.3635(3) 0.0574(5) Uani 1 1 d .
H20 H 0.5133 0.4272 0.3225 0.069 Uiso 1 1 calc R
C20 C 0.65672(16) 0.37971(14) 0.3735(3) 0.0648(6) Uani 1 1 d .
H19 H 0.6912 0.4185 0.3371 0.078 Uiso 1 1 calc R
C21 C 0.71068(17) 0.31893(15) 0.4356(3) 0.0718(7) Uani 1 1 d .
H18 H 0.7827 0.3167 0.4471 0.086 Uiso 1 1 calc R
C22 C 0.6588(2) 0.26018(18) 0.4819(5) 0.1010(11) Uani 1 1 d .
H17 H 0.6952 0.2173 0.5191 0.121 Uiso 1 1 calc R
C23 C 0.55199(18) 0.26454(15) 0.4734(4) 0.0827(8) Uani 1 1 d .
H16 H 0.5170 0.2254 0.5072 0.099 Uiso 1 1 calc R
N1 N 0.12293(11) 0.30014(7) 0.20704(17) 0.0390(3) Uani 1 1 d .
N2 N 0.08148(10) 0.37435(7) 0.19100(16) 0.0344(3) Uani 1 1 d .
N3 N 0.38911(10) 0.33122(7) 0.40194(16) 0.0370(3) Uani 1 1 d .
O1 O 0.04860(13) 0.18636(8) 0.2001(3) 0.0791(5) Uani 1 1 d .
O2 O 0.38835(9) 0.42673(7) 0.58349(14) 0.0457(3) Uani 1 1 d .
O3 O 0.33744(11) 0.23846(8) 0.21075(18) 0.0622(4) Uani 1 1 d .

loop_
_atom_site_aniso_label
_atom_site_aniso_U_11
_atom_site_aniso_U_22
_atom_site_aniso_U_33
_atom_site_aniso_U_23
_atom_site_aniso_U_13
_atom_site_aniso_U_12
C1 0.0477(10) 0.0437(10) 0.0589(11) -0.0024(8) -0.0023(8) -0.0092(8)
C2 0.0366(9) 0.0558(11) 0.0702(13) 0.0014(9) 0.0011(8) -0.0097(8)
C3 0.0336(8) 0.0512(10) 0.0447(9) 0.0038(7) 0.0103(7) -0.0025(7)
C4 0.0376(9) 0.0593(11) 0.0563(11) 0.0031(9) 0.0143(8) 0.0092(8)
C5 0.0472(9) 0.0470(9) 0.0465(9) 0.0018(7) 0.0161(8) 0.0113(7)
C6 0.0469(9) 0.0420(9) 0.0391(8) -0.0046(7) 0.0150(7) 0.0051(7)
C7 0.0328(7) 0.0334(7) 0.0294(7) -0.0021(6) 0.0078(6) -0.0007(6)
C8 0.0345(8) 0.0372(8) 0.0282(7) 0.0003(6) 0.0078(6) -0.0023(6)
C9 0.0367(8) 0.0389(8) 0.0274(7) 0.0009(6) 0.0058(6) -0.0009(6)
C10 0.0405(9) 0.0383(8) 0.0374(8) -0.0035(6) 0.0003(7) 0.0057(7)
C11 0.0371(8) 0.0339(8) 0.0353(8) 0.0007(6) 0.0018(6) -0.0019(6)
C12 0.0343(8) 0.0389(8) 0.0356(8) 0.0074(6) 0.0093(6) 0.0029(6)
C13 0.0455(9) 0.0541(10) 0.0383(8) 0.0051(7) 0.0148(7) 0.0099(8)
C14 0.0546(12) 0.0996(17) 0.0454(10) 0.0210(11) 0.0249(9) 0.0213(12)
C15 0.0430(10) 0.120(2) 0.0640(14) 0.0470(14) 0.0208(10) 0.0071(12)
C16 0.0472(11) 0.0801(15) 0.0806(16) 0.0342(13) 0.0081(10) -0.0163(10)
C17 0.0508(10) 0.0520(10) 0.0498(10) 0.0069(8) 0.0089(8) -0.0116(8)
C18 0.0347(8) 0.0509(10) 0.0387(8) 0.0012(7) 0.0065(6) 0.0054(7)
C19 0.0413(10) 0.0633(12) 0.0671(12) 0.0171(10) 0.0124(9) 0.0046(9)
C20 0.0435(10) 0.0809(15) 0.0712(14) 0.0152(11) 0.0165(10) -0.0028(10)
C21 0.0367(10) 0.0934(17) 0.0860(16) 0.0138(14) 0.0168(10) 0.0115(11)
C22 0.0501(14) 0.098(2) 0.151(3) 0.047(2) 0.0194(16) 0.0269(14)
C23 0.0470(12) 0.0811(17) 0.118(2) 0.0437(16) 0.0169(13) 0.0126(11)
N1 0.0360(7) 0.0337(7) 0.0423(7) -0.0028(5) 0.0003(6) -0.0006(5)
N2 0.0317(6) 0.0350(7) 0.0354(6) -0.0014(5) 0.0059(5) 0.0005(5)
N3 0.0334(7) 0.0420(7) 0.0344(7) -0.0017(5) 0.0061(5) 0.0022(5)
O1 0.0664(10) 0.0399(8) 0.1165(14) -0.0023(8) -0.0047(9) -0.0127(7)
O2 0.0437(6) 0.0491(7) 0.0410(6) -0.0109(5) 0.0044(5) -0.0080(5)
O3 0.0544(8) 0.0649(9) 0.0608(8) -0.0268(7) 0.0018(7) 0.0151(7)

loop_
_atom_type_symbol
_atom_type_description
_atom_type_scat_dispersion_real
_atom_type_scat_dispersion_imag
_atom_type_scat_source
C C 0.0181 0.0091 'International Tables Vol C Tables 4.2.6.8 and 6.1.1.4'
H H 0.0000 0.0000 'International Tables Vol C Tables 4.2.6.8 and 6.1.1.4'
N N 0.0311 0.0180 'International Tables Vol C Tables 4.2.6.8 and 6.1.1.4'
O O 0.0492 0.0322 'International Tables Vol C Tables 4.2.6.8 and 6.1.1.4'

loop_
_geom_angle_atom_site_label_1
_geom_angle_atom_site_label_2
_geom_angle_atom_site_label_3
_geom_angle
O1 C1 N1 124.14(19)
O1 C1 C2 128.84(18)
N1 C1 C2 107.00(15)
C3 C2 C1 100.60(14)
C3 C2 H8A 111.7
C1 C2 H8A 111.7
C3 C2 H8B 111.7
C1 C2 H8B 111.7
H8A C2 H8B 109.4
N2 C3 C4 107.73(14)
N2 C3 C2 99.14(14)
C4 C3 C2 120.70(15)
N2 C3 H7 109.5
C4 C3 H7 109.5
C2 C3 H7 109.5
C3 C4 C5 109.88(14)
C3 C4 H6A 109.7
C5 C4 H6A 109.7
C3 C4 H6B 109.7
C5 C4 H6B 109.7
H6A C4 H6B 108.2
C6 C5 C4 111.60(15)
C6 C5 H5A 109.3
C4 C5 H5A 109.3
C6 C5 H5B 109.3
C4 C5 H5B 109.3
H5A C5 H5B 108.0
C5 C6 C7 111.41(13)
C5 C6 H4A 109.3
C7 C6 H4A 109.3
C5 C6 H4B 109.3
C7 C6 H4B 109.3
H4A C6 H4B 108.0
N2 C7 C12 107.88(12)
N2 C7 C6 107.10(12)
C12 C7 C6 113.00(13)
N2 C7 C8 103.46(11)
C12 C7 C8 111.65(12)
C6 C7 C8 113.05(12)
C9 C8 C11 103.92(12)
C9 C8 C7 115.67(12)
C11 C8 C7 103.49(11)
C9 C8 H14 111.1
C11 C8 H14 111.1
C7 C8 H14 111.1
O2 C9 N3 124.65(15)
O2 C9 C8 127.57(15)
N3 C9 C8 107.78(12)
O3 C10 N3 125.52(16)
O3 C10 C11 127.22(16)
N3 C10 C11 107.22(13)
N1 C11 C10 115.05(13)
N1 C11 C8 106.34(12)
C10 C11 C8 104.44(12)
N1 C11 H10 110.2
C10 C11 H10 110.2
C8 C11 H10 110.2
C13 C12 C17 118.26(16)
C13 C12 C7 120.72(15)
C17 C12 C7 120.96(15)
C14 C13 C12 120.42(19)
C14 C13 H22 119.8
C12 C13 H22 119.8
C15 C14 C13 121.0(2)
C15 C14 H23 119.5
C13 C14 H23 119.5
C14 C15 C16 119.48(19)
C14 C15 H24 120.3
C16 C15 H24 120.3
C15 C16 C17 120.6(2)
C15 C16 H25 119.7
C17 C16 H25 119.7
C12 C17 C16 120.3(2)
C12 C17 H26 119.9
C16 C17 H26 119.9
C19 C18 C23 121.02(18)
C19 C18 N3 120.63(16)
C23 C18 N3 118.33(17)
C18 C19 C20 119.61(19)
C18 C19 H20 120.2
C20 C19 H20 120.2
C21 C20 C19 120.5(2)
C21 C20 H19 119.7
C19 C20 H19 119.7
C20 C21 C22 119.7(2)
C20 C21 H18 120.1
C22 C21 H18 120.1
C21 C22 C23 120.4(2)
C21 C22 H17 119.8
C23 C22 H17 119.8
C18 C23 C22 118.6(2)
C18 C23 H16 120.7
C22 C23 H16 120.7
C1 N1 N2 108.07(13)
C1 N1 C11 121.27(14)
N2 N1 C11 110.40(11)
N1 N2 C3 104.32(12)
N1 N2 C7 107.56(11)
C3 N2 C7 115.18(12)
C10 N3 C9 112.73(13)
C10 N3 C18 122.89(14)
C9 N3 C18 124.37(13)

loop_
_geom_bond_atom_site_label_1
_geom_bond_atom_site_label_2
_geom_bond_distance
C1 O1 1.208(2)
C1 N1 1.382(2)
C1 C2 1.522(3)
C2 C3 1.520(3)
C2 H8A 0.9700
C2 H8B 0.9700
C3 N2 1.474(2)
C3 C4 1.518(3)
C3 H7 0.9800
C4 C5 1.534(3)
C4 H6A 0.9700
C4 H6B 0.9700
C5 C6 1.531(2)
C5 H5A 0.9700
C5 H5B 0.9700
C6 C7 1.543(2)
C6 H4A 0.9700
C6 H4B 0.9700
C7 N2 1.4760(19)
C7 C12 1.534(2)
C7 C8 1.580(2)
C8 C9 1.511(2)
C8 C11 1.523(2)
C8 H14 0.9800
C9 O2 1.2030(19)
C9 N3 1.399(2)
C10 O3 1.206(2)
C10 N3 1.386(2)
C10 C11 1.517(2)
C11 N1 1.461(2)
C11 H10 0.9800
C12 C13 1.388(2)
C12 C17 1.389(2)
C13 C14 1.386(3)
C13 H22 0.9300
C14 C15 1.365(4)
C14 H23 0.9300
C15 C16 1.366(4)
C15 H24 0.9300
C16 C17 1.396(3)
C16 H25 0.9300
C17 H26 0.9300
C18 C19 1.357(3)
C18 C23 1.371(3)
C18 N3 1.433(2)
C19 C20 1.390(3)
C19 H20 0.9300
C20 C21 1.349(3)
C20 H19 0.9300
C21 C22 1.376(4)
C21 H18 0.9300
C22 C23 1.392(3)
C22 H17 0.9300
C23 H16 0.9300
N1 N2 1.4534(18)

loop_
_geom_torsion_atom_site_label_1
_geom_torsion_atom_site_label_2
_geom_torsion_atom_site_label_3
_geom_torsion_atom_site_label_4
_geom_torsion
O1 C1 C2 C3 150.7(2)
N1 C1 C2 C3 -27.5(2)
C1 C2 C3 N2 42.19(18)
C1 C2 C3 C4 159.21(17)
N2 C3 C4 C5 -39.66(19)
C2 C3 C4 C5 -152.23(17)
C3 C4 C5 C6 -21.8(2)
C4 C5 C6 C7 62.93(18)
C5 C6 C7 N2 -34.23(17)
C5 C6 C7 C12 84.43(17)
C5 C6 C7 C8 -147.53(14)
N2 C7 C8 C9 141.92(12)
C12 C7 C8 C9 26.15(17)
C6 C7 C8 C9 -102.59(15)
N2 C7 C8 C11 28.98(14)
C12 C7 C8 C11 -86.79(14)
C6 C7 C8 C11 144.48(13)
C11 C8 C9 O2 -165.66(15)
C7 C8 C9 O2 81.66(19)
C11 C8 C9 N3 14.92(15)
C7 C8 C9 N3 -97.76(14)
O3 C10 C11 N1 -48.5(2)
N3 C10 C11 N1 133.94(14)
O3 C10 C11 C8 -164.70(17)
N3 C10 C11 C8 17.77(16)
C9 C8 C11 N1 -141.47(13)
C7 C8 C11 N1 -20.25(15)
C9 C8 C11 C10 -19.39(15)
C7 C8 C11 C10 101.83(13)
N2 C7 C12 C13 -16.30(19)
C6 C7 C12 C13 -134.50(16)
C8 C7 C12 C13 96.74(17)
N2 C7 C12 C17 166.42(15)
C6 C7 C12 C17 48.2(2)
C8 C7 C12 C17 -80.55(18)
C17 C12 C13 C14 0.5(3)
C7 C12 C13 C14 -176.90(16)
C12 C13 C14 C15 -0.8(3)
C13 C14 C15 C16 0.3(3)
C14 C15 C16 C17 0.5(3)
C13 C12 C17 C16 0.4(3)
C7 C12 C17 C16 177.71(17)
C15 C16 C17 C12 -0.8(3)
C23 C18 C19 C20 -0.7(3)
N3 C18 C19 C20 -178.78(19)
C18 C19 C20 C21 -1.1(4)
C19 C20 C21 C22 3.2(4)
C20 C21 C22 C23 -3.4(5)
C19 C18 C23 C22 0.4(4)
N3 C18 C23 C22 178.6(3)
C21 C22 C23 C18 1.6(5)
O1 C1 N1 N2 -177.4(2)
C2 C1 N1 N2 0.9(2)
O1 C1 N1 C11 -48.5(3)
C2 C1 N1 C11 129.77(17)
C10 C11 N1 C1 121.16(18)
C8 C11 N1 C1 -123.76(17)
C10 C11 N1 N2 -111.03(15)
C8 C11 N1 N2 4.05(17)
C1 N1 N2 C3 27.36(17)
C11 N1 N2 C3 -107.37(14)
C1 N1 N2 C7 150.14(14)
C11 N1 N2 C7 15.40(16)
C4 C3 N2 N1 -169.64(13)
C2 C3 N2 N1 -43.18(15)
C4 C3 N2 C7 72.71(17)
C2 C3 N2 C7 -160.83(13)
C12 C7 N2 N1 91.12(14)
C6 C7 N2 N1 -146.96(12)
C8 C7 N2 N1 -27.29(14)
C12 C7 N2 C3 -153.06(13)
C6 C7 N2 C3 -31.14(17)
C8 C7 N2 C3 88.52(14)
O3 C10 N3 C9 173.54(17)
C11 C10 N3 C9 -8.88(18)
O3 C10 N3 C18 -7.8(3)
C11 C10 N3 C18 169.78(14)
O2 C9 N3 C10 176.53(15)
C8 C9 N3 C10 -4.02(17)
O2 C9 N3 C18 -2.1(2)
C8 C9 N3 C18 177.35(14)
C19 C18 N3 C10 118.7(2)
C23 C18 N3 C10 -59.5(3)
C19 C18 N3 C9 -62.8(2)
C23 C18 N3 C9 119.0(2)
